data_4513825
loop_
_publ_author_name
'Ansell, Melvyn B.'
'Spencer, John'
'Navarro, Oscar'

_publ_section_title
;
 (N-Heterocyclic Carbene)2-Pd(0)-Catalyzed Silaboration of Internal and
 Terminal Alkynes: Scope and Mechanistic Studies
;
_journal_issue 4
_journal_name_full 'ACS Catalysis'
_journal_page_first 2192
_journal_paper_doi 10.1021/acscatal.6b00127
_journal_volume 6
_journal_year 2016
_chemical_formula_moiety 'C28 H33 B O2 Si'
_chemical_formula_sum 'C28 H33 B O2 Si'
_chemical_formula_weight 440.44
_chemical_name_systematic
;
 ?
;
_space_group_crystal_system triclinic
_space_group_IT_number 2
_space_group_name_Hall '-P 1'
_space_group_name_H-M_alt 'P -1'
_symmetry_space_group_name_Hall '-P 1'
_symmetry_space_group_name_H-M 'P -1'
_atom_sites_solution_hydrogens geom
_audit_creation_date 2015-07-08
_audit_creation_method
;
Olex2 1.2
(compiled 2015.01.26 svn.r3150 for OlexSys, GUI svn.r4998)
;
_cell_angle_alpha 112.475(8)
_cell_angle_beta 96.966(8)
_cell_angle_gamma 104.180(8)
_cell_formula_units_Z 2
_cell_length_a 9.8337(10)
_cell_length_b 11.7927(10)
_cell_length_c 12.4336(11)
_cell_measurement_reflns_used 2500
_cell_measurement_temperature 173
_cell_measurement_theta_max 28.3510
_cell_measurement_theta_min 3.5510
_cell_volume 1254.0(2)
_computing_cell_refinement
;
CrysAlisPro, Agilent Technologies,
Version 1.171.37.34i (release 04-08-2014 CrysAlis171 .NET)
(compiled Aug  4 2014,14:34:23)
;
_computing_data_collection
;
CrysAlisPro, Agilent Technologies,
Version 1.171.37.34i (release 04-08-2014 CrysAlis171 .NET)
(compiled Aug  4 2014,14:34:23)
;
_computing_data_reduction
;
CrysAlisPro, Agilent Technologies,
Version 1.171.37.34i (release 04-08-2014 CrysAlis171 .NET)
(compiled Aug  4 2014,14:34:23)
;
_computing_molecular_graphics 'Olex2 (Dolomanov et al., 2009)'
_computing_publication_material 'Olex2 (Dolomanov et al., 2009)'
_computing_structure_refinement 'ShelXL (Sheldrick, 2008)'
_diffrn_ambient_temperature 173.0
_diffrn_detector 'CCD plate'
_diffrn_detector_area_resol_mean 16.1033
_diffrn_detector_type Eos
_diffrn_measured_fraction_theta_full 0.992
_diffrn_measured_fraction_theta_max 0.989
_diffrn_measurement_details
;
  1 omega  -39.00   51.00   1.0000  100.9500
omega____ theta____ kappa____ phi______ frames
    -      -17.8565   57.0000  -60.0000 90

  2 omega  -47.00   52.00   1.0000  100.9500
omega____ theta____ kappa____ phi______ frames
    -      -17.8565   77.0000 -180.0000 99

  3 omega  -81.00    8.00   1.0000  100.9500
omega____ theta____ kappa____ phi______ frames
    -      -17.8565  -77.0000   60.0000 89

  4 omega   24.00   75.00   1.0000  100.9500
omega____ theta____ kappa____ phi______ frames
    -       18.4815 -123.0000   -8.0000 51
;
_diffrn_measurement_device 'four-circle diffractometer'
_diffrn_measurement_device_type 'Xcalibur, Eos, Gemini ultra'
_diffrn_measurement_method '\w scans'
_diffrn_orient_matrix_UB_11 0.0283739000
_diffrn_orient_matrix_UB_12 0.0580527000
_diffrn_orient_matrix_UB_13 0.0535946000
_diffrn_orient_matrix_UB_21 0.0027080000
_diffrn_orient_matrix_UB_22 -0.0365944000
_diffrn_orient_matrix_UB_23 0.0336596000
_diffrn_orient_matrix_UB_31 0.0711368000
_diffrn_orient_matrix_UB_32 0.0017265000
_diffrn_orient_matrix_UB_33 -0.0062227000
_diffrn_radiation_monochromator graphite
_diffrn_radiation_probe x-ray
_diffrn_radiation_type MoK\a
_diffrn_radiation_wavelength 0.71073
_diffrn_reflns_av_R_equivalents 0.0258
_diffrn_reflns_av_unetI/netI 0.0559
_diffrn_reflns_Laue_measured_fraction_full 0.992
_diffrn_reflns_Laue_measured_fraction_max 0.989
_diffrn_reflns_limit_h_max 12
_diffrn_reflns_limit_h_min -12
_diffrn_reflns_limit_k_max 14
_diffrn_reflns_limit_k_min -14
_diffrn_reflns_limit_l_max 8
_diffrn_reflns_limit_l_min -15
_diffrn_reflns_number 7700
_diffrn_reflns_point_group_measured_fraction_full 0.992
_diffrn_reflns_point_group_measured_fraction_max 0.989
_diffrn_reflns_theta_full 25.242
_diffrn_reflns_theta_max 26.366
_diffrn_reflns_theta_min 3.326
_diffrn_source 'Enhance (Mo) X-ray Source'
_exptl_absorpt_coefficient_mu 0.115
_exptl_absorpt_correction_T_max 1.00000
_exptl_absorpt_correction_T_min 0.88663
_exptl_absorpt_correction_type multi-scan
_exptl_absorpt_process_details
;
CrysAlisPro, Agilent Technologies,
Version 1.171.37.34i (release 04-08-2014 CrysAlis171 .NET)
(compiled Aug  4 2014,14:34:23)
Empirical absorption correction using spherical harmonics,
 implemented in SCALE3 ABSPACK scaling algorithm.
;
_exptl_crystal_colour colourless
_exptl_crystal_colour_primary colourless
_exptl_crystal_density_diffrn 1.166
_exptl_crystal_description block
_exptl_crystal_F_000 472
_exptl_crystal_size_max 0.14
_exptl_crystal_size_mid 0.1
_exptl_crystal_size_min 0.08
_refine_diff_density_max 0.362
_refine_diff_density_min -0.285
_refine_diff_density_rms 0.041
_refine_ls_extinction_method none
_refine_ls_goodness_of_fit_ref 1.023
_refine_ls_hydrogen_treatment constr
_refine_ls_matrix_type full
_refine_ls_number_parameters 295
_refine_ls_number_reflns 5084
_refine_ls_number_restraints 0
_refine_ls_restrained_S_all 1.023
_refine_ls_R_factor_all 0.0674
_refine_ls_R_factor_gt 0.0463
_refine_ls_shift/su_max 0.000
_refine_ls_shift/su_mean 0.000
_refine_ls_structure_factor_coef Fsqd
_refine_ls_weighting_details 'w=1/[\s^2^(Fo^2^)+(0.0337P)^2^+0.2835P] where P=(Fo^2^+2Fc^2^)/3'
_refine_ls_weighting_scheme calc
_refine_ls_wR_factor_gt 0.0921
_refine_ls_wR_factor_ref 0.1037
_reflns_Friedel_coverage 0.000
_reflns_number_gt 3891
_reflns_number_total 5084
_reflns_threshold_expression 'I > 2\s(I)'
_cod_data_source_file cs6b00127_si_002.cif
_cod_data_source_block exp_707
_cod_depositor_comments 'Adding full bibliography for 4513825--4513827.cif.'
_cod_database_code 4513825
_shelxl_version_number 2014-1
_chemical_oxdiff_formula C28H33O2SiB
_shelx_space_group_comment
;
The symmetry employed for this shelxl refinement is uniquely defined
by the following loop, which should always be used as a source of
symmetry information in preference to the above space-group names.
They are only intended as comments.
;
_reflns_odcompleteness_completeness 99.09
_reflns_odcompleteness_iscentric 1
_reflns_odcompleteness_theta 26.32
_olex2_refinement_description
;
1. Fixed Uiso
 At 1.2 times of:
  All C(H) groups
 At 1.5 times of:
  All C(H,H,H) groups
2.a Aromatic/amide H refined with riding coordinates:
 C009(H009), C00C(H00C), C00F(H00F), C00H(H00H), C00L(H00L), C00M(H00M),
 C00N(H00N), C00O(H00O), C00P(H00P), C00R(H00R), C12(H12), C19(H19), C20(H20),
 C1(H1), C2(H2)
2.b Idealised Me refined as rotating group:
 C00G(H00A,H00B,H00D), C00Q(H00E,H00G,H00I), C00S(H00J,H00K,H00Q), C00T(H00S,
 H00T,H00U), C00U(H00V,H00W,H00X), C00W(H00Y,H,HA)
;
_olex2_submission_special_instructions 'No special instructions were received'

loop_
_space_group_symop_operation_xyz
'x, y, z'
'-x, -y, -z'

loop_
_atom_site_label
_atom_site_type_symbol
_atom_site_fract_x
_atom_site_fract_y
_atom_site_fract_z
_atom_site_U_iso_or_equiv
_atom_site_adp_type
_atom_site_occupancy
_atom_site_site_symmetry_order
_atom_site_calc_flag
_atom_site_refinement_flags_posn
Si01 Si 0.35509(5) 0.27123(5) 0.62766(5) 0.02592(14) Uani 1 1 d .
O002 O 0.72585(12) 0.40669(12) 0.67477(11) 0.0301(3) Uani 1 1 d .
O003 O 0.79209(13) 0.45085(12) 0.87111(11) 0.0344(3) Uani 1 1 d .
C004 C 0.68069(17) 0.15128(16) 0.77732(15) 0.0241(4) Uani 1 1 d .
C005 C 0.60191(17) 0.23121(16) 0.74268(15) 0.0236(4) Uani 1 1 d .
C006 C 0.36319(16) 0.06474(16) 0.69124(15) 0.0228(4) Uani 1 1 d .
C007 C 0.39320(17) 0.44680(17) 0.72467(16) 0.0256(4) Uani 1 1 d .
C008 C 0.45671(17) 0.19078(16) 0.70032(15) 0.0233(4) Uani 1 1 d .
C009 C 0.41882(19) 0.53925(18) 0.67871(17) 0.0304(4) Uani 1 1 d .
H009 H 0.4286 0.5137 0.5985 0.037 Uiso 1 1 calc R
C00A C 0.85285(17) 0.52332(17) 0.72668(17) 0.0293(4) Uani 1 1 d .
C00C C 0.34772(18) -0.05046(17) 0.59640(17) 0.0307(4) Uani 1 1 d .
H00C H 0.3978 -0.0499 0.5358 0.037 Uiso 1 1 calc R
C00D C 0.86581(18) 0.56979(17) 0.86277(17) 0.0307(4) Uani 1 1 d .
C00F C 0.28623(19) 0.06147(19) 0.77714(18) 0.0335(4) Uani 1 1 d .
H00F H 0.2923 0.1399 0.8422 0.040 Uiso 1 1 calc R
C00G C 0.4021(2) 0.24671(19) 0.48270(17) 0.0349(5) Uani 1 1 d .
H00A H 0.3394 0.2750 0.4380 0.052 Uiso 1 1 calc GR
H00B H 0.3886 0.1547 0.4360 0.052 Uiso 1 1 calc GR
H00D H 0.5032 0.2973 0.4972 0.052 Uiso 1 1 calc GR
C00H C 0.38121(19) 0.48884(18) 0.84281(17) 0.0320(4) Uani 1 1 d .
H00H H 0.3657 0.4289 0.8773 0.038 Uiso 1 1 calc R
C00L C 0.3914(2) 0.6157(2) 0.91115(19) 0.0384(5) Uani 1 1 d .
H00L H 0.3820 0.6421 0.9915 0.046 Uiso 1 1 calc R
C00M C 0.4302(2) 0.66654(19) 0.74659(18) 0.0363(5) Uani 1 1 d .
H00M H 0.4484 0.7276 0.7134 0.044 Uiso 1 1 calc R
C00N C 0.4153(2) 0.7045(2) 0.86234(19) 0.0390(5) Uani 1 1 d .
H00N H 0.4213 0.7917 0.9090 0.047 Uiso 1 1 calc R
C00O C 0.2007(2) -0.0554(2) 0.7686(2) 0.0438(6) Uani 1 1 d .
H00O H 0.1503 -0.0569 0.8288 0.053 Uiso 1 1 calc R
C00P C 0.2613(2) -0.16669(19) 0.5872(2) 0.0440(5) Uani 1 1 d .
H00P H 0.2524 -0.2451 0.5208 0.053 Uiso 1 1 calc R
C00Q C 0.8233(2) 0.6162(2) 0.6767(2) 0.0425(5) Uani 1 1 d .
H00E H 0.8158 0.5787 0.5901 0.064 Uiso 1 1 calc GR
H00G H 0.9024 0.6984 0.7158 0.064 Uiso 1 1 calc GR
H00I H 0.7324 0.6315 0.6918 0.064 Uiso 1 1 calc GR
C00R C 0.1885(2) -0.1691(2) 0.6736(2) 0.0486(6) Uani 1 1 d .
H00R H 0.1296 -0.2492 0.6679 0.058 Uiso 1 1 calc R
C00S C 0.15624(19) 0.1922(2) 0.6001(2) 0.0431(5) Uani 1 1 d .
H00J H 0.1299 0.2092 0.6770 0.065 Uiso 1 1 calc GR
H00K H 0.1319 0.0986 0.5530 0.065 Uiso 1 1 calc GR
H00Q H 0.1029 0.2274 0.5560 0.065 Uiso 1 1 calc GR
C00T C 1.0200(2) 0.6235(2) 0.9386(2) 0.0485(6) Uani 1 1 d .
H00S H 1.0186 0.6483 1.0231 0.073 Uiso 1 1 calc GR
H00T H 1.0728 0.6996 0.9288 0.073 Uiso 1 1 calc GR
H00U H 1.0678 0.5573 0.9127 0.073 Uiso 1 1 calc GR
C00U C 0.9788(2) 0.4799(2) 0.6860(2) 0.0460(6) Uani 1 1 d .
H00V H 0.9922 0.4156 0.7144 0.069 Uiso 1 1 calc GR
H00W H 1.0669 0.5547 0.7191 0.069 Uiso 1 1 calc GR
H00X H 0.9583 0.4414 0.5982 0.069 Uiso 1 1 calc GR
B00V B 0.70602(19) 0.36594(19) 0.76167(19) 0.0243(4) Uani 1 1 d .
C00W C 0.7839(2) 0.6635(2) 0.9132(2) 0.0465(5) Uani 1 1 d .
H00Y H 0.6847 0.6279 0.8640 0.070 Uiso 1 1 calc GR
H H 0.8317 0.7464 0.9124 0.070 Uiso 1 1 calc GR
HA H 0.7822 0.6767 0.9957 0.070 Uiso 1 1 calc GR
C12 C 0.64013(18) 0.09217(17) 0.85134(16) 0.0297(4) Uani 1 1 d .
H12 H 0.5582 0.1018 0.8828 0.036 Uiso 1 1 calc R
C19 C 0.8789(2) 0.06224(19) 0.76209(19) 0.0380(5) Uani 1 1 d .
H19 H 0.9605 0.0516 0.7304 0.046 Uiso 1 1 calc R
C20 C 0.80250(18) 0.13587(18) 0.73452(17) 0.0309(4) Uani 1 1 d .
H20 H 0.8340 0.1768 0.6853 0.037 Uiso 1 1 calc R
C1 C 0.7171(2) 0.01950(19) 0.88003(18) 0.0371(5) Uani 1 1 d .
H1 H 0.6874 -0.0201 0.9307 0.045 Uiso 1 1 calc R
C2 C 0.8363(2) 0.00443(19) 0.83552(19) 0.0406(5) Uani 1 1 d .
H2 H 0.8889 -0.0455 0.8553 0.049 Uiso 1 1 calc R

loop_
_atom_site_aniso_label
_atom_site_aniso_U_11
_atom_site_aniso_U_22
_atom_site_aniso_U_33
_atom_site_aniso_U_23
_atom_site_aniso_U_13
_atom_site_aniso_U_12
Si01 0.0222(2) 0.0240(3) 0.0312(3) 0.0126(2) 0.0027(2) 0.0072(2)
O002 0.0255(6) 0.0272(7) 0.0305(7) 0.0132(6) 0.0017(5) -0.0026(5)
O003 0.0353(7) 0.0250(7) 0.0331(8) 0.0141(6) -0.0041(6) -0.0037(6)
C004 0.0218(8) 0.0184(9) 0.0258(10) 0.0079(8) -0.0015(7) 0.0021(7)
C005 0.0250(8) 0.0217(9) 0.0230(9) 0.0093(8) 0.0045(7) 0.0066(7)
C006 0.0181(8) 0.0235(9) 0.0289(10) 0.0138(8) 0.0031(7) 0.0072(7)
C007 0.0203(8) 0.0281(10) 0.0301(10) 0.0132(8) 0.0054(7) 0.0097(7)
C008 0.0249(8) 0.0201(9) 0.0234(9) 0.0078(8) 0.0057(7) 0.0072(7)
C009 0.0335(10) 0.0311(11) 0.0308(11) 0.0154(9) 0.0088(8) 0.0131(8)
C00A 0.0198(8) 0.0252(10) 0.0403(11) 0.0157(9) 0.0044(8) 0.0014(7)
C00C 0.0266(9) 0.0263(10) 0.0360(11) 0.0119(9) 0.0074(8) 0.0052(8)
C00D 0.0277(9) 0.0212(10) 0.0377(11) 0.0141(9) -0.0002(8) 0.0001(7)
C00F 0.0306(9) 0.0362(11) 0.0382(12) 0.0173(10) 0.0135(8) 0.0133(8)
C00G 0.0403(11) 0.0328(11) 0.0311(11) 0.0127(9) 0.0026(9) 0.0154(9)
C00H 0.0347(10) 0.0330(11) 0.0358(11) 0.0204(9) 0.0124(9) 0.0121(8)
C00L 0.0436(11) 0.0386(12) 0.0344(12) 0.0130(10) 0.0168(9) 0.0156(10)
C00M 0.0454(11) 0.0311(11) 0.0409(12) 0.0212(10) 0.0136(9) 0.0154(9)
C00N 0.0450(11) 0.0290(11) 0.0429(13) 0.0119(10) 0.0151(10) 0.0152(9)
C00O 0.0303(10) 0.0593(15) 0.0660(16) 0.0454(14) 0.0253(10) 0.0181(10)
C00P 0.0332(10) 0.0237(11) 0.0648(15) 0.0117(11) 0.0097(10) 0.0045(9)
C00Q 0.0352(10) 0.0432(13) 0.0569(14) 0.0349(12) 0.0072(10) 0.0052(9)
C00R 0.0316(10) 0.0343(13) 0.0903(19) 0.0374(13) 0.0198(11) 0.0079(9)
C00S 0.0264(10) 0.0390(12) 0.0626(15) 0.0249(11) 0.0010(9) 0.0076(9)
C00T 0.0362(11) 0.0369(12) 0.0550(15) 0.0199(11) -0.0137(10) -0.0060(9)
C00U 0.0329(11) 0.0384(13) 0.0651(16) 0.0211(12) 0.0183(10) 0.0072(9)
B00V 0.0176(9) 0.0242(11) 0.0310(12) 0.0121(9) 0.0018(8) 0.0079(8)
C00W 0.0467(12) 0.0335(12) 0.0507(14) 0.0098(11) 0.0128(10) 0.0111(10)
C12 0.0267(9) 0.0293(10) 0.0308(11) 0.0138(9) 0.0025(8) 0.0053(8)
C19 0.0300(10) 0.0366(12) 0.0497(13) 0.0182(10) 0.0080(9) 0.0154(9)
C20 0.0271(9) 0.0284(10) 0.0367(11) 0.0152(9) 0.0054(8) 0.0069(8)
C1 0.0372(11) 0.0333(11) 0.0415(12) 0.0234(10) -0.0005(9) 0.0051(9)
C2 0.0352(11) 0.0321(11) 0.0565(14) 0.0226(11) -0.0002(10) 0.0136(9)

loop_
_atom_type_symbol
_atom_type_description
_atom_type_scat_dispersion_real
_atom_type_scat_dispersion_imag
_atom_type_scat_source
C C 0.0033 0.0016 'International Tables Vol C Tables 4.2.6.8 and 6.1.1.4'
H H 0.0000 0.0000 'International Tables Vol C Tables 4.2.6.8 and 6.1.1.4'
B B 0.0013 0.0007 'International Tables Vol C Tables 4.2.6.8 and 6.1.1.4'
O O 0.0106 0.0060 'International Tables Vol C Tables 4.2.6.8 and 6.1.1.4'
Si Si 0.0817 0.0704 'International Tables Vol C Tables 4.2.6.8 and 6.1.1.4'

loop_
_geom_angle_atom_site_label_1
_geom_angle_atom_site_label_2
_geom_angle_atom_site_label_3
_geom_angle
C007 Si01 C008 112.97(8)
C007 Si01 C00S 106.54(9)
C00G Si01 C007 110.95(8)
C00G Si01 C008 108.24(8)
C00G Si01 C00S 109.20(10)
C00S Si01 C008 108.86(8)
B00V O002 C00A 107.33(13)
B00V O003 C00D 107.94(13)
C12 C004 C005 123.85(16)
C12 C004 C20 117.40(16)
C20 C004 C005 118.75(15)
C004 C005 B00V 112.83(14)
C008 C005 C004 123.02(15)
C008 C005 B00V 124.15(15)
C00C C006 C008 121.26(15)
C00C C006 C00F 118.01(16)
C00F C006 C008 120.71(16)
C009 C007 Si01 121.75(14)
C00H C007 Si01 120.79(13)
C00H C007 C009 117.08(17)
C005 C008 Si01 124.84(13)
C005 C008 C006 121.34(15)
C006 C008 Si01 113.28(11)
C007 C009 H009 119.1
C00M C009 C007 121.85(18)
C00M C009 H009 119.1
O002 C00A C00D 102.84(12)
O002 C00A C00Q 107.73(14)
O002 C00A C00U 106.32(15)
C00Q C00A C00D 115.07(17)
C00Q C00A C00U 110.52(16)
C00U C00A C00D 113.53(16)
C006 C00C H00C 119.2
C006 C00C C00P 121.56(18)
C00P C00C H00C 119.2
O003 C00D C00A 102.50(14)
O003 C00D C00T 108.70(15)
O003 C00D C00W 106.38(15)
C00T C00D C00A 114.63(16)
C00W C00D C00A 113.88(16)
C00W C00D C00T 110.03(18)
C006 C00F H00F 119.8
C00O C00F C006 120.42(19)
C00O C00F H00F 119.8
Si01 C00G H00A 109.5
Si01 C00G H00B 109.5
Si01 C00G H00D 109.5
H00A C00G H00B 109.5
H00A C00G H00D 109.5
H00B C00G H00D 109.5
C007 C00H H00H 119.2
C00L C00H C007 121.51(17)
C00L C00H H00H 119.2
C00H C00L H00L 120.1
C00H C00L C00N 119.89(19)
C00N C00L H00L 120.1
C009 C00M H00M 120.2
C00N C00M C009 119.66(18)
C00N C00M H00M 120.2
C00L C00N H00N 120.0
C00M C00N C00L 120.0(2)
C00M C00N H00N 120.0
C00F C00O H00O 119.9
C00R C00O C00F 120.30(19)
C00R C00O H00O 119.9
C00C C00P H00P 120.0
C00R C00P C00C 120.0(2)
C00R C00P H00P 120.0
C00A C00Q H00E 109.5
C00A C00Q H00G 109.5
C00A C00Q H00I 109.5
H00E C00Q H00G 109.5
H00E C00Q H00I 109.5
H00G C00Q H00I 109.5
C00O C00R H00R 120.1
C00P C00R C00O 119.72(18)
C00P C00R H00R 120.1
Si01 C00S H00J 109.5
Si01 C00S H00K 109.5
Si01 C00S H00Q 109.5
H00J C00S H00K 109.5
H00J C00S H00Q 109.5
H00K C00S H00Q 109.5
C00D C00T H00S 109.5
C00D C00T H00T 109.5
C00D C00T H00U 109.5
H00S C00T H00T 109.5
H00S C00T H00U 109.5
H00T C00T H00U 109.5
C00A C00U H00V 109.5
C00A C00U H00W 109.5
C00A C00U H00X 109.5
H00V C00U H00W 109.5
H00V C00U H00X 109.5
H00W C00U H00X 109.5
O002 B00V C005 125.89(16)
O003 B00V O002 113.39(15)
O003 B00V C005 120.63(16)
C00D C00W H00Y 109.5
C00D C00W H 109.5
C00D C00W HA 109.5
H00Y C00W H 109.5
H00Y C00W HA 109.5
H C00W HA 109.5
C004 C12 H12 119.4
C1 C12 C004 121.20(18)
C1 C12 H12 119.4
C20 C19 H19 120.0
C2 C19 H19 120.0
C2 C19 C20 119.91(19)
C004 C20 H20 119.2
C19 C20 C004 121.54(17)
C19 C20 H20 119.2
C12 C1 H1 119.8
C2 C1 C12 120.34(18)
C2 C1 H1 119.8
C19 C2 H2 120.2
C1 C2 C19 119.59(18)
C1 C2 H2 120.2

loop_
_geom_bond_atom_site_label_1
_geom_bond_atom_site_label_2
_geom_bond_distance
Si01 C007 1.8662(19)
Si01 C008 1.9015(17)
Si01 C00G 1.8480(19)
Si01 C00S 1.8736(18)
O002 C00A 1.4670(19)
O002 B00V 1.356(2)
O003 C00D 1.461(2)
O003 B00V 1.354(2)
C004 C005 1.504(2)
C004 C12 1.391(2)
C004 C20 1.392(2)
C005 C008 1.355(2)
C005 B00V 1.577(2)
C006 C008 1.498(2)
C006 C00C 1.375(3)
C006 C00F 1.389(2)
C007 C009 1.398(2)
C007 C00H 1.390(2)
C009 H009 0.9500
C009 C00M 1.380(3)
C00A C00D 1.544(3)
C00A C00Q 1.518(2)
C00A C00U 1.522(3)
C00C H00C 0.9500
C00C C00P 1.378(2)
C00D C00T 1.521(2)
C00D C00W 1.514(3)
C00F H00F 0.9500
C00F C00O 1.384(3)
C00G H00A 0.9800
C00G H00B 0.9800
C00G H00D 0.9800
C00H H00H 0.9500
C00H C00L 1.380(3)
C00L H00L 0.9500
C00L C00N 1.386(3)
C00M H00M 0.9500
C00M C00N 1.373(3)
C00N H00N 0.9500
C00O H00O 0.9500
C00O C00R 1.373(3)
C00P H00P 0.9500
C00P C00R 1.367(3)
C00Q H00E 0.9800
C00Q H00G 0.9800
C00Q H00I 0.9800
C00R H00R 0.9500
C00S H00J 0.9800
C00S H00K 0.9800
C00S H00Q 0.9800
C00T H00S 0.9800
C00T H00T 0.9800
C00T H00U 0.9800
C00U H00V 0.9800
C00U H00W 0.9800
C00U H00X 0.9800
C00W H00Y 0.9800
C00W H 0.9800
C00W HA 0.9800
C12 H12 0.9500
C12 C1 1.386(3)
C19 H19 0.9500
C19 C20 1.386(3)
C19 C2 1.379(3)
C20 H20 0.9500
C1 H1 0.9500
C1 C2 1.377(3)
C2 H2 0.9500

loop_
_geom_torsion_atom_site_label_1
_geom_torsion_atom_site_label_2
_geom_torsion_atom_site_label_3
_geom_torsion_atom_site_label_4
_geom_torsion
Si01 C007 C009 C00M 172.28(14)
Si01 C007 C00H C00L -171.86(14)
O002 C00A C00D O003 23.96(17)
O002 C00A C00D C00T 141.53(16)
O002 C00A C00D C00W -90.50(17)
C004 C005 C008 Si01 -167.72(13)
C004 C005 C008 C006 3.3(3)
C004 C005 B00V O002 118.51(19)
C004 C005 B00V O003 -57.8(2)
C004 C12 C1 C2 0.1(3)
C005 C004 C12 C1 179.94(17)
C005 C004 C20 C19 -179.27(16)
C006 C00C C00P C00R 0.0(3)
C006 C00F C00O C00R -1.5(3)
C007 C009 C00M C00N -0.5(3)
C007 C00H C00L C00N -0.6(3)
C008 Si01 C007 C009 136.23(14)
C008 Si01 C007 C00H -51.04(16)
C008 C005 B00V O002 -61.8(3)
C008 C005 B00V O003 121.8(2)
C008 C006 C00C C00P -179.67(17)
C008 C006 C00F C00O -179.59(16)
C009 C007 C00H C00L 1.2(3)
C009 C00M C00N C00L 1.1(3)
C00A O002 B00V O003 8.7(2)
C00A O002 B00V C005 -167.93(17)
C00C C006 C008 Si01 90.95(17)
C00C C006 C008 C005 -81.0(2)
C00C C006 C00F C00O 2.2(3)
C00C C00P C00R C00O 0.7(3)
C00D O003 B00V O002 8.0(2)
C00D O003 B00V C005 -175.22(16)
C00F C006 C008 Si01 -87.25(17)
C00F C006 C008 C005 100.8(2)
C00F C006 C00C C00P -1.4(3)
C00F C00O C00R C00P 0.1(3)
C00G Si01 C007 C009 14.47(17)
C00G Si01 C007 C00H -172.79(14)
C00H C007 C009 C00M -0.7(3)
C00H C00L C00N C00M -0.6(3)
C00Q C00A C00D O003 140.80(15)
C00Q C00A C00D C00T -101.63(19)
C00Q C00A C00D C00W 26.3(2)
C00S Si01 C007 C009 -104.29(15)
C00S Si01 C007 C00H 68.45(16)
C00U C00A C00D O003 -90.46(17)
C00U C00A C00D C00T 27.1(2)
C00U C00A C00D C00W 155.08(16)
B00V O002 C00A C00D -20.32(18)
B00V O002 C00A C00Q -142.27(16)
B00V O002 C00A C00U 99.24(17)
B00V O003 C00D C00A -19.94(18)
B00V O003 C00D C00T -141.65(18)
B00V O003 C00D C00W 99.89(18)
B00V C005 C008 Si01 12.6(3)
B00V C005 C008 C006 -176.37(16)
C12 C004 C005 C008 -49.1(3)
C12 C004 C005 B00V 130.64(18)
C12 C004 C20 C19 1.4(3)
C12 C1 C2 C19 0.0(3)
C20 C004 C005 C008 131.67(19)
C20 C004 C005 B00V -48.6(2)
C20 C004 C12 C1 -0.8(3)
C20 C19 C2 C1 0.6(3)
C2 C19 C20 C004 -1.3(3)
